data_7203373
loop_
_publ_author_name
'Mei, Xuefeng'
'Wolf, Christian'

_publ_section_title
;
 Conformational polymorphism of 1,8-dipyridylnaphthalene and
 encapsulation of chains of fused cyclic water pentamers in a
 hydrophobic crystal environment
;
_journal_issue 5
_journal_name_full CrystEngComm
_journal_page_first 377
_journal_paper_doi 10.1039/b603306g
_journal_volume 8
_journal_year 2006
_chemical_formula_moiety 'C20 H14 N2'
_chemical_formula_sum 'C20 H14 N2'
_chemical_formula_weight 282.33
_chemical_name_common '1,8-dipyridylnaphthalene form I'
_chemical_name_systematic
;
1,8-dipyridylnaphthalene form I
;
_space_group_IT_number 14
_symmetry_cell_setting monoclinic
_symmetry_space_group_name_Hall '-P 2yn'
_symmetry_space_group_name_H-M 'P 1 21/n 1'
_atom_sites_solution_hydrogens geom
_atom_sites_solution_primary direct
_atom_sites_solution_secondary difmap
_audit_creation_method SHELXL-97
_cell_angle_alpha 90.00
_cell_angle_beta 105.835(3)
_cell_angle_gamma 90.00
_cell_formula_units_Z 4
_cell_length_a 11.0874(18)
_cell_length_b 9.5068(15)
_cell_length_c 13.959(2)
_cell_measurement_reflns_used 797
_cell_measurement_temperature 359(2)
_cell_measurement_theta_max 27.17
_cell_measurement_theta_min 2.87
_cell_volume 1415.5(4)
_computing_cell_refinement 'SAINT, Bruker'
_computing_data_collection 'SMART, Bruker'
_computing_data_reduction 'SAINT, Bruker'
_computing_molecular_graphics 'XSEED, L. Barbour (1999); http:\x-seed.net'
_computing_structure_refinement 'SHELXL-97 (Sheldrick, 1997)'
_computing_structure_solution 'SHELXS-97 (Sheldrick, 1990)'
_diffrn_ambient_temperature 359(2)
_diffrn_measured_fraction_theta_full 0.977
_diffrn_measured_fraction_theta_max 0.977
_diffrn_measurement_device_type 'SMART platform CCD, Siemens/Bruker'
_diffrn_measurement_method 'omega scans'
_diffrn_radiation_monochromator graphite
_diffrn_radiation_source 'fine-focus sealed tube'
_diffrn_radiation_type MoK\a
_diffrn_radiation_wavelength 0.71073
_diffrn_reflns_av_R_equivalents 0.0431
_diffrn_reflns_av_sigmaI/netI 0.0477
_diffrn_reflns_limit_h_max 14
_diffrn_reflns_limit_h_min -14
_diffrn_reflns_limit_k_max 12
_diffrn_reflns_limit_k_min -12
_diffrn_reflns_limit_l_max 18
_diffrn_reflns_limit_l_min -17
_diffrn_reflns_number 12278
_diffrn_reflns_theta_full 27.99
_diffrn_reflns_theta_max 27.99
_diffrn_reflns_theta_min 2.09
_exptl_absorpt_coefficient_mu 0.079
_exptl_absorpt_correction_T_max 0.9922
_exptl_absorpt_correction_T_min 0.9618
_exptl_absorpt_correction_type multi-scan
_exptl_absorpt_process_details 'SADABS, G. Sheldrich (1999)'
_exptl_crystal_colour white
_exptl_crystal_density_diffrn 1.325
_exptl_crystal_density_method 'not measured'
_exptl_crystal_description prism
_exptl_crystal_F_000 592
_exptl_crystal_size_max 0.50
_exptl_crystal_size_mid 0.40
_exptl_crystal_size_min 0.10
_refine_diff_density_max 0.232
_refine_diff_density_min -0.222
_refine_diff_density_rms 0.045
_refine_ls_extinction_method none
_refine_ls_goodness_of_fit_ref 1.052
_refine_ls_hydrogen_treatment mixed
_refine_ls_matrix_type full
_refine_ls_number_parameters 199
_refine_ls_number_reflns 3340
_refine_ls_number_restraints 0
_refine_ls_restrained_S_all 1.052
_refine_ls_R_factor_all 0.0879
_refine_ls_R_factor_gt 0.0487
_refine_ls_shift/su_max 0.000
_refine_ls_shift/su_mean 0.000
_refine_ls_structure_factor_coef Fsqd
_refine_ls_weighting_details 'calc w=1/[\s^2^(Fo^2^)+(0.0539P)^2^+0.1500P] where P=(Fo^2^+2Fc^2^)/3'
_refine_ls_weighting_scheme calc
_refine_ls_wR_factor_gt 0.1081
_refine_ls_wR_factor_ref 0.1189
_reflns_number_gt 2231
_reflns_number_total 3340
_reflns_threshold_expression >2sigma(I)
_cod_data_source_file b603306g.txt
_cod_data_source_block g:\data\04036\work\p21onn
_cod_depositor_comments
;
The following automatic conversions were performed:
'_symmetry_cell_setting' value 'Monoclinic' changed to 'monoclinic'
according to '/home/saulius/struct/CIF-dictionaries/cif_core.dic'
dictionary named 'cif_core.dic' version 2.4.1 from 2010-06-29.

Automatic conversion script
Id: cif_fix_enum 1527 2010-12-29 10:47:43Z saulius 
;
_cod_original_sg_symbol_H-M P21/n
_cod_database_code 7203373

loop_
_symmetry_equiv_pos_as_xyz
'x, y, z'
'-x+1/2, y+1/2, -z+1/2'
'-x, -y, -z'
'x-1/2, -y-1/2, z-1/2'

loop_
_atom_site_label
_atom_site_type_symbol
_atom_site_fract_x
_atom_site_fract_y
_atom_site_fract_z
_atom_site_U_iso_or_equiv
_atom_site_adp_type
_atom_site_occupancy
_atom_site_symmetry_multiplicity
_atom_site_calc_flag
_atom_site_refinement_flags
_atom_site_disorder_assembly
_atom_site_disorder_group
N1 N 0.62983(14) 0.82682(15) 0.51075(10) 0.0347(4) Uani 1 1 d . . .
N2 N 0.34380(13) 0.92356(17) 0.27217(11) 0.0415(4) Uani 1 1 d . . .
C1 C 0.82527(13) 0.88602(15) 0.28602(11) 0.0229(3) Uani 1 1 d . . .
C2 C 0.95172(14) 0.91143(16) 0.32236(12) 0.0287(4) Uani 1 1 d . . .
H2 H 0.9845 0.9276 0.3902 0.034 Uiso 1 1 calc R . .
C3 C 1.03323(15) 0.91396(17) 0.26106(13) 0.0330(4) Uani 1 1 d . . .
H3 H 1.1178 0.9347 0.2875 0.040 Uiso 1 1 calc R . .
C4 C 0.98669(15) 0.88567(16) 0.16285(12) 0.0298(4) Uani 1 1 d . . .
H4 H 1.0413 0.8800 0.1229 0.036 Uiso 1 1 calc R . .
C5 C 0.81142(16) 0.84122(17) 0.01574(12) 0.0307(4) Uani 1 1 d . . .
H5 H 0.8680 0.8335 -0.0224 0.037 Uiso 1 1 calc R . .
C6 C 0.68730(16) 0.82997(17) -0.02888(12) 0.0328(4) Uani 1 1 d . . .
H6 H 0.6588 0.8133 -0.0970 0.039 Uiso 1 1 calc R . .
C7 C 0.60163(15) 0.84365(16) 0.02826(12) 0.0293(4) Uani 1 1 d . . .
H7 H 0.5163 0.8385 -0.0036 0.035 Uiso 1 1 calc R . .
C8 C 0.63917(14) 0.86438(15) 0.12977(11) 0.0236(3) Uani 1 1 d . . .
C9 C 0.77116(14) 0.87022(15) 0.18041(11) 0.0224(3) Uani 1 1 d . . .
C10 C 0.85702(14) 0.86450(15) 0.11961(11) 0.0252(3) Uani 1 1 d . . .
C11 C 0.75568(14) 0.86579(16) 0.36249(11) 0.0232(3) Uani 1 1 d . . .
C12 C 0.75775(15) 0.96770(17) 0.43474(11) 0.0275(4) Uani 1 1 d . . .
H12 H 0.8023 1.0508 0.4355 0.033 Uiso 1 1 calc R . .
C13 C 0.69337(16) 0.94478(17) 0.50515(11) 0.0316(4) Uani 1 1 d . . .
H13 H 0.6942 1.0155 0.5514 0.038 Uiso 1 1 calc R . .
C14 C 0.63175(16) 0.72850(17) 0.44265(13) 0.0338(4) Uani 1 1 d . . .
H14 H 0.5898 0.6445 0.4456 0.041 Uiso 1 1 calc R . .
C15 C 0.69125(14) 0.74257(16) 0.36857(11) 0.0277(4) Uani 1 1 d . . .
H15 H 0.6883 0.6703 0.3231 0.033 Uiso 1 1 calc R . .
C16 C 0.53750(14) 0.88681(16) 0.17932(11) 0.0249(3) Uani 1 1 d . . .
C17 C 0.53210(14) 1.00487(17) 0.23691(11) 0.0260(4) Uani 1 1 d . . .
H17 H 0.5926 1.0749 0.2448 0.031 Uiso 1 1 calc R . .
C18 C 0.43643(15) 1.01728(18) 0.28221(12) 0.0330(4) Uani 1 1 d . . .
H18 H 0.4364 1.0956 0.3221 0.040 Uiso 1 1 calc R . .
C19 C 0.34662(16) 0.8137(2) 0.21319(14) 0.0430(5) Uani 1 1 d . . .
H19 H 0.2820 0.7483 0.2031 0.052 Uiso 1 1 calc R . .
C20 C 0.43942(15) 0.79140(18) 0.16644(13) 0.0339(4) Uani 1 1 d . . .
H20 H 0.4365 0.7127 0.1263 0.041 Uiso 1 1 calc R . .

loop_
_atom_site_aniso_label
_atom_site_aniso_U_11
_atom_site_aniso_U_22
_atom_site_aniso_U_33
_atom_site_aniso_U_23
_atom_site_aniso_U_13
_atom_site_aniso_U_12
N1 0.0424(9) 0.0367(8) 0.0295(7) 0.0004(6) 0.0177(7) 0.0004(7)
N2 0.0245(8) 0.0618(11) 0.0396(8) -0.0145(8) 0.0113(7) -0.0033(7)
C1 0.0234(8) 0.0212(8) 0.0250(8) 0.0004(6) 0.0082(6) 0.0018(6)
C2 0.0251(9) 0.0334(9) 0.0269(8) -0.0011(7) 0.0059(7) -0.0008(7)
C3 0.0212(8) 0.0360(9) 0.0419(10) 0.0005(8) 0.0086(8) -0.0009(7)
C4 0.0271(9) 0.0315(9) 0.0359(9) 0.0031(7) 0.0175(7) 0.0032(7)
C5 0.0374(10) 0.0324(9) 0.0283(8) 0.0004(7) 0.0192(8) 0.0022(7)
C6 0.0427(10) 0.0348(9) 0.0209(8) -0.0012(7) 0.0086(8) 0.0032(8)
C7 0.0273(9) 0.0309(9) 0.0274(8) -0.0021(7) 0.0037(7) 0.0030(7)
C8 0.0248(8) 0.0213(8) 0.0248(8) -0.0016(6) 0.0070(7) 0.0023(6)
C9 0.0255(8) 0.0191(7) 0.0246(8) 0.0012(6) 0.0101(7) 0.0011(6)
C10 0.0283(9) 0.0221(8) 0.0282(8) 0.0025(6) 0.0129(7) 0.0037(6)
C11 0.0200(8) 0.0280(8) 0.0206(7) 0.0024(6) 0.0037(6) 0.0027(6)
C12 0.0271(9) 0.0301(9) 0.0243(8) -0.0021(7) 0.0051(7) -0.0024(7)
C13 0.0357(10) 0.0353(10) 0.0242(8) -0.0053(7) 0.0089(7) 0.0017(7)
C14 0.0406(10) 0.0282(9) 0.0370(9) -0.0001(7) 0.0182(8) -0.0029(8)
C15 0.0321(9) 0.0260(8) 0.0278(8) -0.0006(7) 0.0128(7) 0.0006(7)
C16 0.0211(8) 0.0303(8) 0.0217(7) 0.0009(6) 0.0032(6) 0.0028(6)
C17 0.0236(8) 0.0278(8) 0.0256(8) 0.0013(7) 0.0051(7) 0.0034(7)
C18 0.0275(9) 0.0393(10) 0.0317(9) -0.0075(8) 0.0073(7) 0.0042(7)
C19 0.0268(9) 0.0599(13) 0.0438(11) -0.0154(9) 0.0118(8) -0.0152(9)
C20 0.0270(9) 0.0408(10) 0.0342(9) -0.0122(8) 0.0087(7) -0.0051(8)

loop_
_atom_type_symbol
_atom_type_description
_atom_type_scat_dispersion_real
_atom_type_scat_dispersion_imag
_atom_type_scat_source
C C 0.0033 0.0016 'International Tables Vol C Tables 4.2.6.8 and 6.1.1.4'
H H 0.0000 0.0000 'International Tables Vol C Tables 4.2.6.8 and 6.1.1.4'
N N 0.0061 0.0033 'International Tables Vol C Tables 4.2.6.8 and 6.1.1.4'

loop_
_geom_angle_atom_site_label_1
_geom_angle_atom_site_label_2
_geom_angle_atom_site_label_3
_geom_angle
_geom_angle_site_symmetry_1
_geom_angle_site_symmetry_3
_geom_angle_publ_flag
C14 N1 C13 115.69(14) . . ?
C19 N2 C18 116.04(14) . . ?
C2 C1 C9 119.59(13) . . ?
C2 C1 C11 115.68(13) . . ?
C9 C1 C11 124.56(13) . . ?
C1 C2 C3 122.61(15) . . ?
C4 C3 C2 118.88(15) . . ?
C3 C4 C10 121.54(14) . . ?
C6 C5 C10 121.22(15) . . ?
C5 C6 C7 119.53(15) . . ?
C8 C7 C6 122.45(15) . . ?
C7 C8 C9 119.40(14) . . ?
C7 C8 C16 116.32(13) . . ?
C9 C8 C16 124.20(13) . . ?
C10 C9 C1 116.74(13) . . ?
C10 C9 C8 117.10(13) . . ?
C1 C9 C8 126.12(13) . . ?
C4 C10 C5 119.78(14) . . ?
C4 C10 C9 120.15(14) . . ?
C5 C10 C9 120.06(14) . . ?
C15 C11 C12 116.73(14) . . ?
C15 C11 C1 121.93(13) . . ?
C12 C11 C1 121.25(14) . . ?
C13 C12 C11 119.71(15) . . ?
N1 C13 C12 123.83(14) . . ?
N1 C14 C15 124.74(16) . . ?
C14 C15 C11 119.25(15) . . ?
C20 C16 C17 116.48(14) . . ?
C20 C16 C8 120.73(14) . . ?
C17 C16 C8 122.75(14) . . ?
C18 C17 C16 119.56(15) . . ?
N2 C18 C17 123.99(15) . . ?
N2 C19 C20 123.98(16) . . ?
C19 C20 C16 119.85(15) . . ?

loop_
_geom_bond_atom_site_label_1
_geom_bond_atom_site_label_2
_geom_bond_distance
_geom_bond_site_symmetry_2
_geom_bond_publ_flag
N1 C14 1.337(2) . ?
N1 C13 1.338(2) . ?
N2 C19 1.335(2) . ?
N2 C18 1.338(2) . ?
C1 C2 1.376(2) . ?
C1 C9 1.440(2) . ?
C1 C11 1.490(2) . ?
C2 C3 1.404(2) . ?
C3 C4 1.353(2) . ?
C4 C10 1.414(2) . ?
C5 C6 1.351(2) . ?
C5 C10 1.416(2) . ?
C6 C7 1.403(2) . ?
C7 C8 1.378(2) . ?
C8 C9 1.442(2) . ?
C8 C16 1.490(2) . ?
C9 C10 1.439(2) . ?
C11 C15 1.387(2) . ?
C11 C12 1.394(2) . ?
C12 C13 1.381(2) . ?
C14 C15 1.376(2) . ?
C16 C20 1.390(2) . ?
C16 C17 1.391(2) . ?
C17 C18 1.380(2) . ?
C19 C20 1.377(2) . ?

loop_
_cod_related_entry_id
_cod_related_entry_database
_cod_related_entry_code
1 ChemSpider 21149375
